data_2231652
loop_
_publ_author_name
'Pansuriya, Pramod'
'Friedrich, Holger B.'
'Maguire, Glenn E. M.'

_publ_section_title
;
 3,3'-Diphenyl-1,1'-(butane-1,4-diyl)dithiourea
;
_journal_coeditor_code OM2458
_journal_issue 9
_journal_name_full 'Acta Crystallographica Section E'
_journal_page_first o2380
_journal_paper_doi 10.1107/S1600536811033071
_journal_volume 67
_journal_year 2011
_chemical_formula_iupac 'C18 H22 N4 S2'
_chemical_formula_moiety 'C18 H22 N4 S2'
_chemical_formula_sum 'C18 H22 N4 S2'
_chemical_formula_weight 358.52
_chemical_name_common
;
3,3'-Diphenyl-1,1'-(butane-1,4-diyl)dithiourea
;
_chemical_name_systematic
;
3-phenyl-1-{4-[(phenylcarbamothioyl)amino]butyl}thiourea
;
_space_group_IT_number 14
_symmetry_cell_setting monoclinic
_symmetry_space_group_name_Hall '-P 2ybc'
_symmetry_space_group_name_H-M 'P 1 21/c 1'
_atom_sites_solution_hydrogens geom
_atom_sites_solution_primary direct
_atom_sites_solution_secondary difmap
_audit_creation_method SHELXL-97
_cell_angle_alpha 90.00
_cell_angle_beta 105.816(2)
_cell_angle_gamma 90.00
_cell_formula_units_Z 2
_cell_length_a 9.6795(3)
_cell_length_b 7.8677(3)
_cell_length_c 12.3213(4)
_cell_measurement_reflns_used 3394
_cell_measurement_temperature 173(2)
_cell_measurement_theta_max 28.20
_cell_measurement_theta_min 3.11
_cell_volume 902.81(5)
_computing_cell_refinement 'SAINT-Plus (Bruker, 2006)'
_computing_data_collection 'APEX2 (Bruker, 2006)'
_computing_data_reduction 'SAINT-Plus (Bruker, 2006)'
_computing_molecular_graphics 'OLEX2 (Dolomanov <i>et al.</i>, 2009)'
_computing_publication_material 'SHELXTL (Sheldrick, 2008)'
_computing_structure_refinement 'SHELXL97 (Sheldrick, 2008)'
_computing_structure_solution 'SHELXS97 (Sheldrick, 2008)'
_diffrn_ambient_temperature 173(2)
_diffrn_measured_fraction_theta_full 1.000
_diffrn_measured_fraction_theta_max 1.000
_diffrn_measurement_device_type 'Bruker APEXII CCD'
_diffrn_measurement_method '\f and \w'
_diffrn_radiation_monochromator graphite
_diffrn_radiation_source 'fine-focus sealed tube'
_diffrn_radiation_type MoK\a
_diffrn_radiation_wavelength 0.71073
_diffrn_reflns_av_R_equivalents 0.0419
_diffrn_reflns_av_sigmaI/netI 0.0349
_diffrn_reflns_limit_h_max 12
_diffrn_reflns_limit_h_min -12
_diffrn_reflns_limit_k_max 10
_diffrn_reflns_limit_k_min -10
_diffrn_reflns_limit_l_max 16
_diffrn_reflns_limit_l_min -16
_diffrn_reflns_number 9210
_diffrn_reflns_theta_full 28.00
_diffrn_reflns_theta_max 28.00
_diffrn_reflns_theta_min 2.19
_diffrn_standards_number 0
_exptl_absorpt_coefficient_mu 0.302
_exptl_absorpt_correction_type none
_exptl_crystal_colour colourless
_exptl_crystal_density_diffrn 1.319
_exptl_crystal_density_method 'not measured'
_exptl_crystal_description plate
_exptl_crystal_F_000 380
_exptl_crystal_size_max 0.46
_exptl_crystal_size_mid 0.45
_exptl_crystal_size_min 0.13
_refine_diff_density_max 0.451
_refine_diff_density_min -0.226
_refine_ls_extinction_method none
_refine_ls_goodness_of_fit_ref 1.057
_refine_ls_hydrogen_treatment mixed
_refine_ls_matrix_type full
_refine_ls_number_parameters 117
_refine_ls_number_reflns 2192
_refine_ls_number_restraints 0
_refine_ls_restrained_S_all 1.057
_refine_ls_R_factor_all 0.0448
_refine_ls_R_factor_gt 0.0337
_refine_ls_shift/su_max 0.005
_refine_ls_shift/su_mean 0.000
_refine_ls_structure_factor_coef Fsqd
_refine_ls_weighting_details 'calc w=1/[\s^2^(Fo^2^)+(0.0513P)^2^+0.0075P] where P=(Fo^2^+2Fc^2^)/3'
_refine_ls_weighting_scheme calc
_refine_ls_wR_factor_gt 0.0884
_refine_ls_wR_factor_ref 0.0929
_reflns_number_gt 1710
_reflns_number_total 2192
_reflns_threshold_expression I>2\s(I)
_cod_data_source_file om2458.cif
_cod_data_source_block I
_cod_original_sg_symbol_H-M 'P 21/c'
_cod_database_code 2231652
_cod_database_fobs_code 2231652

loop_
_symmetry_equiv_pos_as_xyz
'x, y, z'
'-x, y+1/2, -z+1/2'
'-x, -y, -z'
'x, -y-1/2, z-1/2'

loop_
_atom_site_type_symbol
_atom_site_label
_atom_site_fract_x
_atom_site_fract_y
_atom_site_fract_z
_atom_site_U_iso_or_equiv
_atom_site_adp_type
_atom_site_calc_flag
_atom_site_refinement_flags
_atom_site_occupancy
_atom_site_symmetry_multiplicity
C C1 0.23226(14) -0.10682(19) 0.10971(12) 0.0250(3) Uani d . 1 1
C C2 0.17043(15) -0.0394(2) 0.19000(13) 0.0314(4) Uani d . 1 1
H H2 0.2223 0.0392 0.2445 0.038 Uiso calc R 1 1
C C3 0.03242(16) -0.0880(2) 0.18976(14) 0.0383(4) Uani d . 1 1
H H3 -0.0092 -0.0449 0.2457 0.046 Uiso calc R 1 1
C C4 -0.04488(16) -0.1990(2) 0.10837(15) 0.0393(4) Uani d . 1 1
H H4 -0.1387 -0.2333 0.1092 0.047 Uiso calc R 1 1
C C5 0.01453(16) -0.2598(2) 0.02594(14) 0.0366(4) Uani d . 1 1
H H5 -0.0397 -0.3326 -0.0315 0.044 Uiso calc R 1 1
C C6 0.15346(15) -0.2145(2) 0.02723(12) 0.0296(3) Uani d . 1 1
H H6 0.1947 -0.2578 -0.0289 0.036 Uiso calc R 1 1
C C7 0.49385(14) -0.05136(17) 0.19228(11) 0.0223(3) Uani d . 1 1
C C8 0.60322(15) -0.0926(2) 0.39648(12) 0.0286(3) Uani d . 1 1
H H8A 0.6645 0.0072 0.3938 0.034 Uiso calc R 1 1
H H8B 0.6631 -0.1961 0.4027 0.034 Uiso calc R 1 1
C C9 0.54395(17) -0.0793(2) 0.49881(12) 0.0316(3) Uani d . 1 1
H H9A 0.4833 -0.1801 0.5004 0.038 Uiso calc R 1 1
H H9B 0.6253 -0.0821 0.5680 0.038 Uiso calc R 1 1
N N1 0.37258(12) -0.05795(17) 0.10580(10) 0.0265(3) Uani d . 1 1
N N2 0.48550(13) -0.10013(17) 0.29351(10) 0.0261(3) Uani d . 1 1
S S1 0.65024(4) 0.01605(5) 0.16882(3) 0.02773(13) Uani d . 1 1
H H1N 0.3820(18) -0.045(2) 0.0393(15) 0.036(5) Uiso d . 1 1
H H2N 0.4173(16) -0.158(2) 0.2950(13) 0.028(4) Uiso d . 1 1

loop_
_atom_site_aniso_label
_atom_site_aniso_U_11
_atom_site_aniso_U_22
_atom_site_aniso_U_33
_atom_site_aniso_U_12
_atom_site_aniso_U_13
_atom_site_aniso_U_23
C1 0.0203(7) 0.0312(8) 0.0236(7) 0.0032(6) 0.0058(5) 0.0059(6)
C2 0.0244(7) 0.0448(9) 0.0253(8) 0.0052(6) 0.0073(6) 0.0008(6)
C3 0.0274(8) 0.0553(11) 0.0354(9) 0.0102(7) 0.0140(7) 0.0074(8)
C4 0.0216(7) 0.0464(10) 0.0506(10) 0.0014(7) 0.0110(7) 0.0127(8)
C5 0.0254(8) 0.0352(9) 0.0450(10) -0.0020(6) 0.0024(7) 0.0003(7)
C6 0.0260(7) 0.0321(8) 0.0301(8) 0.0030(6) 0.0062(6) 0.0008(6)
C7 0.0219(7) 0.0238(7) 0.0225(7) 0.0013(5) 0.0083(5) -0.0036(5)
C8 0.0223(7) 0.0392(8) 0.0230(7) 0.0017(6) 0.0041(6) -0.0015(6)
C9 0.0311(8) 0.0392(9) 0.0234(7) 0.0028(7) 0.0057(6) 0.0023(6)
N1 0.0221(6) 0.0406(7) 0.0181(6) -0.0017(5) 0.0076(5) 0.0001(5)
N2 0.0204(6) 0.0368(7) 0.0215(6) -0.0068(5) 0.0064(5) 0.0008(5)
S1 0.0215(2) 0.0385(2) 0.0256(2) -0.00221(15) 0.01058(15) -0.00035(15)

loop_
_atom_type_symbol
_atom_type_description
_atom_type_scat_dispersion_real
_atom_type_scat_dispersion_imag
_atom_type_scat_source
C C 0.0033 0.0016 'International Tables Vol C Tables 4.2.6.8 and 6.1.1.4'
H H 0.0000 0.0000 'International Tables Vol C Tables 4.2.6.8 and 6.1.1.4'
N N 0.0061 0.0033 'International Tables Vol C Tables 4.2.6.8 and 6.1.1.4'
S S 0.1246 0.1234 'International Tables Vol C Tables 4.2.6.8 and 6.1.1.4'

loop_
_geom_angle_atom_site_label_1
_geom_angle_atom_site_label_2
_geom_angle_atom_site_label_3
_geom_angle_site_symmetry_1
_geom_angle
C6 C1 C2 . 119.85(13)
C6 C1 N1 . 118.73(12)
C2 C1 N1 . 121.28(13)
C3 C2 C1 . 119.53(15)
C3 C2 H2 . 120.2
C1 C2 H2 . 120.2
C4 C3 C2 . 120.30(15)
C4 C3 H3 . 119.9
C2 C3 H3 . 119.9
C5 C4 C3 . 119.97(14)
C5 C4 H4 . 120.0
C3 C4 H4 . 120.0
C4 C5 C6 . 119.93(15)
C4 C5 H5 . 120.0
C6 C5 H5 . 120.0
C1 C6 C5 . 120.33(14)
C1 C6 H6 . 119.8
C5 C6 H6 . 119.8
N2 C7 N1 . 117.79(12)
N2 C7 S1 . 122.29(11)
N1 C7 S1 . 119.92(10)
N2 C8 C9 . 109.98(11)
N2 C8 H8A . 109.7
C9 C8 H8A . 109.7
N2 C8 H8B . 109.7
C9 C8 H8B . 109.7
H8A C8 H8B . 108.2
C9 C9 C8 3_656 114.35(16)
C9 C9 H9A 3_656 108.7
C8 C9 H9A . 108.7
C9 C9 H9B 3_656 108.7
C8 C9 H9B . 108.7
H9A C9 H9B . 107.6
C7 N1 C1 . 127.84(12)
C7 N1 H1N . 117.0(12)
C1 N1 H1N . 114.6(12)
C7 N2 C8 . 124.94(12)
C7 N2 H2N . 116.4(11)
C8 N2 H2N . 117.0(11)

loop_
_geom_bond_atom_site_label_1
_geom_bond_atom_site_label_2
_geom_bond_site_symmetry_2
_geom_bond_distance
C1 C6 . 1.382(2)
C1 C2 . 1.393(2)
C1 N1 . 1.4250(17)
C2 C3 . 1.389(2)
C2 H2 . 0.9500
C3 C4 . 1.385(2)
C3 H3 . 0.9500
C4 C5 . 1.382(2)
C4 H4 . 0.9500
C5 C6 . 1.387(2)
C5 H5 . 0.9500
C6 H6 . 0.9500
C7 N2 . 1.3283(17)
C7 N1 . 1.3543(18)
C7 S1 . 1.7014(14)
C8 N2 . 1.4572(18)
C8 C9 . 1.5246(19)
C8 H8A . 0.9900
C8 H8B . 0.9900
C9 C9 3_656 1.516(3)
C9 H9A . 0.9900
C9 H9B . 0.9900
N1 H1N . 0.855(18)
N2 H2N . 0.806(15)

loop_
_geom_hbond_atom_site_label_D
_geom_hbond_atom_site_label_H
_geom_hbond_atom_site_label_A
_geom_hbond_site_symmetry_A
_geom_hbond_distance_DH
_geom_hbond_distance_HA
_geom_hbond_distance_DA
_geom_hbond_angle_DHA
N1 H1N S1 3_655 0.855(18) 2.508(18) 3.3465(13) 167.1(15)
N2 H2N S1 2_645 0.806(15) 2.713(16) 3.3755(14) 140.7(13)

loop_
_geom_torsion_atom_site_label_1
_geom_torsion_atom_site_label_2
_geom_torsion_atom_site_label_3
_geom_torsion_atom_site_label_4
_geom_torsion_site_symmetry_4
_geom_torsion
C6 C1 C2 C3 . 3.2(2)
N1 C1 C2 C3 . 178.86(14)
C1 C2 C3 C4 . -1.8(2)
C2 C3 C4 C5 . -1.0(3)
C3 C4 C5 C6 . 2.3(3)
C2 C1 C6 C5 . -1.9(2)
N1 C1 C6 C5 . -177.63(14)
C4 C5 C6 C1 . -0.9(2)
N2 C8 C9 C9 3_656 -62.1(2)
N2 C7 N1 C1 . 2.1(2)
S1 C7 N1 C1 . -178.44(12)
C6 C1 N1 C7 . -135.44(15)
C2 C1 N1 C7 . 48.9(2)
N1 C7 N2 C8 . -176.58(13)
S1 C7 N2 C8 . 4.0(2)
C9 C8 N2 C7 . 154.26(15)
